data_1540145
loop_
_publ_author_name
'Il'inets, A.M.'
'Bikbau, M.Ya.'

_publ_section_title
;
 Crystal structure of high-temperature alpha-modification of dicalcium
 silicate
;
_journal_name_full Kristallografiya
_journal_page_first 1123
_journal_page_last 1126
_journal_volume 34
_journal_year 1989
_chemical_formula_sum 'Ba Ca O4 Si'
_chemical_name_systematic 'Ca Ba (Si O4)'
_space_group_IT_number 186
_symmetry_space_group_name_Hall 'P 6c -2c'
_symmetry_space_group_name_H-M 'P 63 m c'
_cell_angle_alpha 90
_cell_angle_beta 90
_cell_angle_gamma 120
_cell_formula_units_Z 8
_cell_length_a 11.0189
_cell_length_b 11.0189
_cell_length_c 7.0164
_cell_volume 737.771
_citation_journal_id_ASTM KRISAJ
_cod_data_source_file Ilinets_KRISAJ_1989_1897.cif
_cod_data_source_block Ba1Ca1O4Si1
_cod_original_cell_volume 737.7708
_cod_original_formula_sum 'Ba1 Ca1 O4 Si1'
_cod_database_code 1540145

loop_
_symmetry_equiv_pos_as_xyz
x,y,z
x-y,x,z+1/2
-y,x-y,z
-x,-y,z+1/2
-x+y,-x,z
y,-x+y,z+1/2
y,x,z+1/2
-x+y,y,z
-x,-x+y,z+1/2
-y,-x,z
x-y,-y,z+1/2
x,x-y,z

loop_
_atom_site_label
_atom_site_type_symbol
_atom_site_fract_x
_atom_site_fract_y
_atom_site_fract_z
_atom_site_occupancy
_atom_site_U_iso_or_equiv
Si1 Si+4 0.3333 0.6667 0.061 1 0.0
O4 O-2 0.417 0.092 0.094 1 0.0
O3 O-2 0.17 0.085 0.052 1 0.0
Ba1 Ba+2 0.6667 0.3333 0.1172 1 0.0
Ca2 Ca+2 0 0 0.283 1 0.0
Ca1 Ca+2 0.4826 -0.4826 0.288 1 0.0
O5 O-2 0.392 0.196 0.794 1 0.0
O2 O-2 0.3333 0.6667 0.286 1 0.0
Ba2 Ba+2 0.336 0.168 0.4714 1 0.0
O1 O-2 0.593 -0.593 0.449 1 0.0
Si2 Si+4 0.3356 0.1678 0.0132 1 0.0
